data_7124549
loop_
_publ_author_name
'Pal, Amlan K.'
'Zaccheroni, Nelsi'
'Campagna, Sebastiano'
'Hanan, Garry S.'

_publ_section_title
;
 Near infra-red emission from a mer-Ru(II) complex: consequences of strong
 \s-donation from a neutral, flexible ligand with dual binding modes.
;
_journal_issue 52
_journal_name_full 'Chemical communications (Cambridge, England)'
_journal_page_first 6846
_journal_page_last 6849
_journal_paper_doi 10.1039/c3cc49880h
_journal_volume 50
_journal_year 2014
_chemical_formula_moiety 'C38 H54 N14 Ru, 3(F6 P), C3 H6 O'
_chemical_formula_sum 'C41 H60 F18 N14 O P3 Ru'
_chemical_formula_weight 1301.01
_space_group_IT_number 19
_space_group_name_Hall 'P 2ac 2ab'
_space_group_name_H-M_alt 'P 21 21 21'
_symmetry_cell_setting orthorhombic
_symmetry_space_group_name_Hall 'P 2ac 2ab'
_symmetry_space_group_name_H-M 'P 21 21 21'
_atom_sites_solution_hydrogens geom
_atom_sites_solution_primary direct
_atom_sites_solution_secondary difmap
_audit_creation_method SHELXL-97
_cell_angle_alpha 90.00
_cell_angle_beta 90.00
_cell_angle_gamma 90.00
_cell_formula_units_Z 4
_cell_length_a 12.30660(10)
_cell_length_b 12.6126(2)
_cell_length_c 32.4825(4)
_cell_measurement_reflns_used 9450
_cell_measurement_temperature 100(2)
_cell_measurement_theta_max 70.89
_cell_measurement_theta_min 3.76
_cell_volume 5041.88(11)
_computing_cell_refinement 'Bruker SAINT'
_computing_data_collection 'Bruker APEX2'
_computing_data_reduction 'Bruker SAINT'
_computing_molecular_graphics 'Bruker SHELXTL'
_computing_publication_material 'Bruker SHELXTL'
_computing_structure_refinement 'SHELXL-97 (Sheldrick, 2008)'
_computing_structure_solution 'SHELXS-97 (Sheldrick, 2008)'
_diffrn_ambient_temperature 100(2)
_diffrn_measured_fraction_theta_full 0.997
_diffrn_measured_fraction_theta_max 0.997
_diffrn_measurement_device_type 'Bruker APEX-II CCD'
_diffrn_measurement_method '\f and \w scans'
_diffrn_radiation_monochromator graphite
_diffrn_radiation_source 'fine-focus sealed tube'
_diffrn_radiation_type CuK\a
_diffrn_radiation_wavelength 1.54178
_diffrn_reflns_av_R_equivalents 0.0296
_diffrn_reflns_av_sigmaI/netI 0.0265
_diffrn_reflns_limit_h_max 14
_diffrn_reflns_limit_h_min -15
_diffrn_reflns_limit_k_max 15
_diffrn_reflns_limit_k_min -15
_diffrn_reflns_limit_l_max 39
_diffrn_reflns_limit_l_min -39
_diffrn_reflns_number 67140
_diffrn_reflns_theta_full 71.15
_diffrn_reflns_theta_max 71.15
_diffrn_reflns_theta_min 2.72
_exptl_absorpt_coefficient_mu 4.487
_exptl_absorpt_correction_T_max 0.8409
_exptl_absorpt_correction_T_min 0.5931
_exptl_absorpt_correction_type multi-scan
_exptl_absorpt_process_details 'SHELXL-97 (Sheldrick, 2008)'
_exptl_crystal_colour red
_exptl_crystal_density_diffrn 1.714
_exptl_crystal_density_meas 1.714
_exptl_crystal_density_method 'not measured'
_exptl_crystal_description needle
_exptl_crystal_F_000 2652
_exptl_crystal_size_max 0.13
_exptl_crystal_size_mid 0.08
_exptl_crystal_size_min 0.04
_refine_diff_density_max 1.196
_refine_diff_density_min -1.134
_refine_diff_density_rms 0.083
_refine_ls_abs_structure_details 'Flack H D (1983), Acta Cryst. A39, 876-881'
_refine_ls_abs_structure_Flack -0.006(7)
_refine_ls_extinction_method none
_refine_ls_goodness_of_fit_ref 1.025
_refine_ls_hydrogen_treatment constr
_refine_ls_matrix_type full
_refine_ls_number_parameters 717
_refine_ls_number_reflns 9693
_refine_ls_number_restraints 0
_refine_ls_restrained_S_all 1.025
_refine_ls_R_factor_all 0.0378
_refine_ls_R_factor_gt 0.0367
_refine_ls_shift/su_max 0.003
_refine_ls_shift/su_mean 0.000
_refine_ls_structure_factor_coef Fsqd
_refine_ls_weighting_details 'calc w=1/[\s^2^(Fo^2^)+(0.0625P)^2^+5.3656P] where P=(Fo^2^+2Fc^2^)/3'
_refine_ls_weighting_scheme calc
_refine_ls_wR_factor_gt 0.0964
_refine_ls_wR_factor_ref 0.0978
_reflns_number_gt 9381
_reflns_number_total 9693
_reflns_threshold_expression >2sigma(I)
_cod_data_source_file c3cc49880h2.cif
_cod_data_source_block amln77
_cod_depositor_comments
;
The following automatic conversions were performed:

data item '_symmetry_cell_setting' value 'Orthorhombic' was changed
to 'orthorhombic' in accordance with the
/home/saulius/struct/COD-crude-data/automatic-downloads/DataCite-retrospective/RSC/depositions/lib/dictionaries/cif_core.dic
dictionary named 'cif_core.dic' version 2.4.2 last updated on
2011-04-26.

Automatic conversion script
Id: cif_fix_values 6909 2019-04-08 15:41:33Z antanas 
;
_cod_original_sg_symbol_Hall P2ac2ab
_cod_original_sg_symbol_H-M P2(1)2(1)2(1)
_cod_database_code 7124549

loop_
_symmetry_equiv_pos_as_xyz
'x, y, z'
'-x+1/2, -y, z+1/2'
'-x, y+1/2, -z+1/2'
'x+1/2, -y+1/2, -z'

loop_
_atom_site_label
_atom_site_type_symbol
_atom_site_fract_x
_atom_site_fract_y
_atom_site_fract_z
_atom_site_U_iso_or_equiv
_atom_site_adp_type
_atom_site_occupancy
_atom_site_symmetry_multiplicity
_atom_site_calc_flag
_atom_site_refinement_flags
_atom_site_disorder_assembly
_atom_site_disorder_group
Ru1 Ru 0.748024(19) 0.016378(15) 0.859029(6) 0.01550(7) Uani 1 1 d . . .
P1 P 0.73502(13) 0.63504(9) 0.75819(4) 0.0530(3) Uani 1 1 d . . .
P2 P 0.18201(8) 0.52561(9) 0.89219(3) 0.0330(2) Uani 1 1 d . . .
P3 P 0.74999(10) 0.58029(7) 0.03872(3) 0.02923(18) Uani 1 1 d . . .
F1 F 0.8541(4) 0.6637(5) 0.7652(2) 0.157(3) Uani 1 1 d . . .
F2 F 0.7218(7) 0.7394(3) 0.73278(19) 0.168(3) Uani 1 1 d . . .
F3 F 0.6985(6) 0.6937(5) 0.79822(19) 0.154(3) Uani 1 1 d . . .
F4 F 0.6118(4) 0.6051(5) 0.7496(2) 0.141(3) Uani 1 1 d . . .
F5 F 0.7514(5) 0.5269(3) 0.78111(16) 0.1108(15) Uani 1 1 d . . .
F6 F 0.7598(4) 0.5762(4) 0.71634(14) 0.1074(15) Uani 1 1 d . . .
F7A F 0.2928(4) 0.5414(5) 0.92111(18) 0.0475(13) Uani 0.60 1 d P A .
F7B F 0.2753(9) 0.4799(8) 0.9167(2) 0.068(3) Uani 0.40 1 d P A .
F8 F 0.2178(5) 0.6293(6) 0.87061(17) 0.169(4) Uani 1 1 d . A .
F9A F 0.1135(9) 0.5794(10) 0.9293(3) 0.044(3) Uani 0.45(3) 1 d P A 1
F9B F 0.1557(19) 0.6086(14) 0.9229(7) 0.104(7) Uani 0.55(3) 1 d P A 2
F10 F 0.0768(2) 0.5387(4) 0.86538(9) 0.0745(11) Uani 1 1 d . A .
F11 F 0.1452(7) 0.4270(4) 0.91596(12) 0.177(4) Uani 1 1 d . A .
F12A F 0.1785(8) 0.4163(6) 0.8613(2) 0.048(3) Uani 0.381(12) 1 d P A 1
F12B F 0.2571(6) 0.4815(7) 0.85762(13) 0.082(3) Uani 0.619(12) 1 d P A 2
F13 F 0.85641(19) 0.5871(2) 0.01016(7) 0.0404(6) Uani 1 1 d . . .
F14 F 0.7348(3) 0.7044(2) 0.03565(8) 0.0502(6) Uani 1 1 d . . .
F15 F 0.8242(2) 0.5921(2) 0.07886(8) 0.0453(6) Uani 1 1 d . . .
F16 F 0.6439(2) 0.5688(2) 0.06687(7) 0.0444(6) Uani 1 1 d . . .
F17 F 0.76514(19) 0.45279(18) 0.04105(7) 0.0349(5) Uani 1 1 d . . .
F18 F 0.67671(18) 0.5650(2) -0.00175(7) 0.0358(5) Uani 1 1 d . . .
O1 O 0.1377(4) 0.1370(5) 0.08895(16) 0.0939(17) Uani 1 1 d . . .
N1 N 0.8137(2) -0.1244(2) 0.87995(8) 0.0160(5) Uani 1 1 d . . .
N2 N 0.9711(2) -0.0993(2) 0.83938(9) 0.0217(6) Uani 1 1 d . . .
N3 N 0.9690(2) -0.0958(2) 0.76790(9) 0.0254(6) Uani 1 1 d . . .
N4 N 0.8206(2) -0.0267(2) 0.80463(8) 0.0204(5) Uani 1 1 d . . .
N5 N 0.6450(2) -0.1648(2) 0.90914(9) 0.0237(6) Uani 1 1 d . . .
N6 N 0.5005(2) -0.2169(2) 0.86816(10) 0.0282(7) Uani 1 1 d . . .
N7 N 0.6123(2) -0.0749(2) 0.84675(8) 0.0199(6) Uani 1 1 d . . .
N8 N 0.6792(2) 0.0647(2) 0.91378(8) 0.0171(5) Uani 1 1 d . . .
N9 N 0.8452(2) 0.0287(2) 0.94615(8) 0.0202(5) Uani 1 1 d . . .
N10 N 0.9961(2) 0.1371(2) 0.93748(9) 0.0255(6) Uani 1 1 d . . .
N11 N 0.8834(2) 0.0972(2) 0.88048(8) 0.0184(5) Uani 1 1 d . . .
N12 N 0.5243(2) 0.1275(2) 0.87888(8) 0.0199(5) Uani 1 1 d . . .
N13 N 0.5275(2) 0.2699(2) 0.83320(9) 0.0246(6) Uani 1 1 d . . .
N14 N 0.6779(2) 0.1549(2) 0.83744(8) 0.0184(5) Uani 1 1 d . . .
C1 C 0.9187(3) -0.1502(3) 0.87230(11) 0.0194(7) Uani 1 1 d . . .
C2 C 0.9732(3) -0.2236(3) 0.89679(11) 0.0244(7) Uani 1 1 d . . .
H2 H 1.0474 -0.2402 0.8918 0.029 Uiso 1 1 calc R . .
C3 C 0.9171(3) -0.2718(3) 0.92862(11) 0.0250(7) Uani 1 1 d . . .
H3 H 0.9545 -0.3175 0.9471 0.030 Uiso 1 1 calc R . .
C4 C 0.8072(3) -0.2540(3) 0.93375(11) 0.0246(7) Uani 1 1 d . . .
H4 H 0.7673 -0.2898 0.9546 0.030 Uiso 1 1 calc R . .
C5 C 0.7569(3) -0.1823(2) 0.90760(9) 0.0205(6) Uani 1 1 d . . .
C6 C 0.5817(3) -0.2072(3) 0.94388(12) 0.0286(8) Uani 1 1 d . . .
H6A H 0.5208 -0.1587 0.9503 0.034 Uiso 1 1 calc R . .
H6B H 0.6286 -0.2125 0.9686 0.034 Uiso 1 1 calc R . .
C7 C 0.5374(5) -0.3163(4) 0.93293(17) 0.0549(10) Uani 1 1 d . . .
H7A H 0.5979 -0.3678 0.9309 0.066 Uiso 1 1 calc R . .
H7B H 0.4869 -0.3408 0.9547 0.066 Uiso 1 1 calc R . .
C8 C 0.4805(5) -0.3102(4) 0.89366(17) 0.0549(10) Uani 1 1 d . . .
H8A H 0.4015 -0.3139 0.8993 0.066 Uiso 1 1 calc R . .
H8B H 0.4999 -0.3738 0.8774 0.066 Uiso 1 1 calc R . .
C9 C 0.4225(3) -0.2044(3) 0.83445(13) 0.0351(9) Uani 1 1 d . . .
H9A H 0.3484 -0.2214 0.8443 0.042 Uiso 1 1 calc R . .
H9B H 0.4408 -0.2538 0.8118 0.042 Uiso 1 1 calc R . .
C10 C 0.4262(3) -0.0911(3) 0.81896(12) 0.0303(8) Uani 1 1 d . . .
H10A H 0.3968 -0.0423 0.8401 0.036 Uiso 1 1 calc R . .
H10B H 0.3819 -0.0839 0.7937 0.036 Uiso 1 1 calc R . .
C11 C 0.5442(3) -0.0642(3) 0.80990(11) 0.0260(7) Uani 1 1 d . . .
H11A H 0.5719 -0.1119 0.7881 0.031 Uiso 1 1 calc R . .
H11B H 0.5489 0.0095 0.7995 0.031 Uiso 1 1 calc R . .
C12 C 0.5852(3) -0.1510(3) 0.87259(11) 0.0221(7) Uani 1 1 d . . .
C13 C 1.0884(3) -0.1176(3) 0.83395(11) 0.0252(7) Uani 1 1 d . . .
H13A H 1.1227 -0.1339 0.8608 0.030 Uiso 1 1 calc R . .
H13B H 1.1235 -0.0535 0.8224 0.030 Uiso 1 1 calc R . .
C14 C 1.1018(3) -0.2106(3) 0.80459(11) 0.0281(7) Uani 1 1 d . . .
H14A H 1.0606 -0.2729 0.8146 0.034 Uiso 1 1 calc R . .
H14B H 1.1794 -0.2305 0.8021 0.034 Uiso 1 1 calc R . .
C15 C 1.0575(3) -0.1728(3) 0.76337(11) 0.0311(8) Uani 1 1 d . . .
H15A H 1.1171 -0.1400 0.7474 0.037 Uiso 1 1 calc R . .
H15B H 1.0306 -0.2347 0.7476 0.037 Uiso 1 1 calc R . .
C16 C 0.9357(3) -0.0515(4) 0.72786(11) 0.0339(8) Uani 1 1 d . . .
H16A H 0.9067 -0.1088 0.7102 0.041 Uiso 1 1 calc R . .
H16B H 0.9996 -0.0202 0.7139 0.041 Uiso 1 1 calc R . .
C17 C 0.8504(3) 0.0319(3) 0.73379(11) 0.0313(8) Uani 1 1 d . . .
H17A H 0.8143 0.0478 0.7072 0.038 Uiso 1 1 calc R . .
H17B H 0.8838 0.0980 0.7443 0.038 Uiso 1 1 calc R . .
C18 C 0.7676(3) -0.0101(3) 0.76467(10) 0.0251(7) Uani 1 1 d . . .
H18A H 0.7074 0.0413 0.7677 0.030 Uiso 1 1 calc R . .
H18B H 0.7369 -0.0779 0.7546 0.030 Uiso 1 1 calc R . .
C19 C 0.9158(3) -0.0746(3) 0.80297(10) 0.0213(7) Uani 1 1 d . . .
C20 C 0.5733(3) 0.0954(3) 0.91559(11) 0.0210(7) Uani 1 1 d . . .
C21 C 0.5165(3) 0.0934(3) 0.95230(11) 0.0256(7) Uani 1 1 d . . .
H21 H 0.4420 0.1133 0.9532 0.031 Uiso 1 1 calc R . .
C22 C 0.5693(3) 0.0621(3) 0.98746(11) 0.0262(7) Uani 1 1 d . . .
H22 H 0.5297 0.0548 1.0124 0.031 Uiso 1 1 calc R . .
C23 C 0.6796(3) 0.0411(3) 0.98697(10) 0.0246(7) Uani 1 1 d . . .
H23 H 0.7175 0.0239 1.0115 0.030 Uiso 1 1 calc R . .
C24 C 0.7329(3) 0.0460(2) 0.94933(9) 0.0197(6) Uani 1 1 d . . .
C25 C 0.9026(3) -0.0119(3) 0.98300(10) 0.0249(7) Uani 1 1 d . . .
H25A H 0.9664 -0.0546 0.9746 0.030 Uiso 1 1 calc R . .
H25B H 0.8534 -0.0577 0.9993 0.030 Uiso 1 1 calc R . .
C26 C 0.9389(3) 0.0820(3) 1.00859(11) 0.0300(8) Uani 1 1 d . . .
H26A H 0.9757 0.0575 1.0340 0.036 Uiso 1 1 calc R . .
H26B H 0.8755 0.1258 1.0165 0.036 Uiso 1 1 calc R . .
C27 C 1.0173(3) 0.1463(3) 0.98200(11) 0.0301(8) Uani 1 1 d . . .
H27A H 1.0122 0.2219 0.9900 0.036 Uiso 1 1 calc R . .
H27B H 1.0924 0.1223 0.9876 0.036 Uiso 1 1 calc R . .
C28 C 1.0780(3) 0.1929(3) 0.91259(12) 0.0319(8) Uani 1 1 d . . .
H28A H 1.1513 0.1791 0.9240 0.038 Uiso 1 1 calc R . .
H28B H 1.0645 0.2702 0.9138 0.038 Uiso 1 1 calc R . .
C29 C 1.0736(3) 0.1563(3) 0.86872(12) 0.0294(8) Uani 1 1 d . . .
H29A H 1.1009 0.0827 0.8666 0.035 Uiso 1 1 calc R . .
H29B H 1.1197 0.2024 0.8513 0.035 Uiso 1 1 calc R . .
C30 C 0.9558(3) 0.1616(3) 0.85421(11) 0.0240(7) Uani 1 1 d . . .
H30A H 0.9311 0.2363 0.8546 0.029 Uiso 1 1 calc R . .
H30B H 0.9513 0.1358 0.8255 0.029 Uiso 1 1 calc R . .
C31 C 0.9099(3) 0.0908(3) 0.91978(11) 0.0198(7) Uani 1 1 d . . .
C32 C 0.4056(3) 0.1469(3) 0.87865(11) 0.0233(7) Uani 1 1 d . . .
H32A H 0.3696 0.1018 0.8996 0.028 Uiso 1 1 calc R . .
H32B H 0.3750 0.1292 0.8513 0.028 Uiso 1 1 calc R . .
C33 C 0.3864(3) 0.2629(3) 0.88827(11) 0.0277(7) Uani 1 1 d . . .
H33A H 0.4229 0.2827 0.9143 0.033 Uiso 1 1 calc R . .
H33B H 0.3077 0.2774 0.8910 0.033 Uiso 1 1 calc R . .
C34 C 0.4338(3) 0.3249(3) 0.85252(12) 0.0283(7) Uani 1 1 d . . .
H34A H 0.3767 0.3362 0.8315 0.034 Uiso 1 1 calc R . .
H34B H 0.4577 0.3954 0.8625 0.034 Uiso 1 1 calc R . .
C35 C 0.5648(3) 0.3246(3) 0.79617(12) 0.0327(8) Uani 1 1 d . . .
H35A H 0.5907 0.3964 0.8036 0.039 Uiso 1 1 calc R . .
H35B H 0.5033 0.3325 0.7767 0.039 Uiso 1 1 calc R . .
C36 C 0.6554(3) 0.2640(3) 0.77554(12) 0.0320(8) Uani 1 1 d . . .
H36A H 0.6938 0.3102 0.7557 0.038 Uiso 1 1 calc R . .
H36B H 0.6255 0.2024 0.7604 0.038 Uiso 1 1 calc R . .
C37 C 0.7333(3) 0.2267(3) 0.80859(10) 0.0235(7) Uani 1 1 d . . .
H37A H 0.7953 0.1894 0.7957 0.028 Uiso 1 1 calc R . .
H37B H 0.7621 0.2887 0.8238 0.028 Uiso 1 1 calc R . .
C38 C 0.5804(3) 0.1865(3) 0.84924(10) 0.0197(7) Uani 1 1 d . . .
C39 C 0.2829(5) 0.0297(5) 0.1102(2) 0.0715(10) Uani 1 1 d . . .
H39A H 0.2299 0.0032 0.1303 0.107 Uiso 1 1 calc R . .
H39B H 0.3450 0.0607 0.1248 0.107 Uiso 1 1 calc R . .
H39C H 0.3080 -0.0290 0.0929 0.107 Uiso 1 1 calc R . .
C40 C 0.2319(6) 0.1105(5) 0.0844(2) 0.0715(10) Uani 1 1 d . . .
C41 C 0.2978(6) 0.1597(5) 0.0520(2) 0.0715(10) Uani 1 1 d . . .
H41A H 0.2542 0.2126 0.0373 0.107 Uiso 1 1 calc R . .
H41B H 0.3222 0.1051 0.0326 0.107 Uiso 1 1 calc R . .
H41C H 0.3612 0.1943 0.0644 0.107 Uiso 1 1 calc R . .

loop_
_atom_site_aniso_label
_atom_site_aniso_U_11
_atom_site_aniso_U_22
_atom_site_aniso_U_33
_atom_site_aniso_U_23
_atom_site_aniso_U_13
_atom_site_aniso_U_12
Ru1 0.01715(11) 0.01570(11) 0.01364(11) 0.00029(7) 0.00080(10) 0.00018(10)
P1 0.0666(9) 0.0291(5) 0.0631(7) -0.0081(5) -0.0150(7) -0.0002(6)
P2 0.0344(5) 0.0376(5) 0.0269(4) 0.0065(4) 0.0048(4) 0.0122(4)
P3 0.0249(4) 0.0367(5) 0.0260(4) 0.0052(3) -0.0034(5) 0.0009(5)
F1 0.101(4) 0.138(5) 0.232(7) 0.061(5) -0.084(4) -0.079(4)
F2 0.305(9) 0.050(2) 0.148(5) 0.013(3) -0.125(6) 0.004(4)
F3 0.185(6) 0.155(5) 0.122(4) -0.086(4) -0.018(4) 0.034(5)
F4 0.061(3) 0.155(5) 0.207(6) -0.087(5) -0.008(3) 0.020(3)
F5 0.129(4) 0.068(2) 0.136(4) 0.039(2) 0.023(4) -0.009(3)
F6 0.111(3) 0.103(3) 0.108(3) -0.035(3) 0.039(3) -0.003(3)
F7A 0.0266(19) 0.065(3) 0.051(3) 0.023(3) -0.0044(19) -0.008(3)
F7B 0.092(8) 0.079(6) 0.034(3) -0.020(4) -0.025(4) 0.065(7)
F8 0.126(4) 0.256(7) 0.125(4) 0.140(5) -0.076(3) -0.127(5)
F9A 0.041(5) 0.074(6) 0.018(4) 0.010(3) 0.013(3) 0.027(4)
F9B 0.102(11) 0.083(8) 0.128(10) -0.076(7) -0.086(8) 0.071(8)
F10 0.0481(16) 0.124(3) 0.0518(17) -0.0343(19) -0.0169(14) 0.0060(19)
F11 0.365(10) 0.117(4) 0.048(2) 0.020(2) -0.036(4) -0.161(6)
F12A 0.064(7) 0.050(5) 0.030(3) -0.017(3) -0.019(4) 0.042(4)
F12B 0.079(5) 0.140(7) 0.027(2) 0.011(3) 0.015(2) 0.062(6)
F13 0.0279(11) 0.0536(15) 0.0397(13) 0.0152(11) 0.0003(10) -0.0038(11)
F14 0.0613(18) 0.0366(12) 0.0526(14) 0.0011(11) -0.0069(14) 0.0056(13)
F15 0.0497(15) 0.0506(15) 0.0356(12) 0.0053(12) -0.0164(11) -0.0093(12)
F16 0.0362(13) 0.0618(17) 0.0352(12) 0.0025(12) 0.0087(10) 0.0046(12)
F17 0.0274(12) 0.0378(11) 0.0394(11) 0.0070(9) -0.0054(9) -0.0019(10)
F18 0.0291(11) 0.0472(13) 0.0312(11) 0.0055(10) -0.0077(9) 0.0030(10)
O1 0.047(2) 0.137(5) 0.098(3) -0.050(3) 0.007(2) 0.027(3)
N1 0.0171(13) 0.0130(11) 0.0178(12) 0.0015(10) -0.0025(10) 0.0015(10)
N2 0.0214(14) 0.0232(14) 0.0204(13) -0.0011(12) 0.0025(11) 0.0028(11)
N3 0.0288(15) 0.0292(15) 0.0181(13) -0.0006(12) 0.0039(11) 0.0027(12)
N4 0.0236(13) 0.0208(13) 0.0167(12) -0.0016(11) 0.0031(10) 0.0000(11)
N5 0.0202(14) 0.0243(14) 0.0265(14) 0.0053(12) -0.0002(11) -0.0025(11)
N6 0.0260(15) 0.0231(14) 0.0355(17) 0.0036(13) -0.0073(13) -0.0050(12)
N7 0.0199(13) 0.0183(13) 0.0217(13) -0.0015(10) -0.0058(10) -0.0026(10)
N8 0.0185(13) 0.0186(12) 0.0144(12) 0.0005(10) 0.0014(10) 0.0020(10)
N9 0.0198(13) 0.0240(14) 0.0168(12) 0.0008(11) -0.0015(10) 0.0016(11)
N10 0.0209(14) 0.0288(15) 0.0270(15) -0.0032(13) -0.0016(12) 0.0005(12)
N11 0.0182(13) 0.0188(13) 0.0181(13) -0.0009(11) 0.0008(10) -0.0042(10)
N12 0.0184(13) 0.0219(14) 0.0193(13) 0.0005(11) -0.0010(11) -0.0008(11)
N13 0.0249(14) 0.0243(14) 0.0246(14) 0.0042(12) 0.0012(12) 0.0033(12)
N14 0.0200(13) 0.0176(12) 0.0176(12) 0.0039(10) 0.0010(10) 0.0024(10)
C1 0.0198(16) 0.0170(16) 0.0215(17) -0.0023(14) 0.0003(13) 0.0019(13)
C2 0.0226(16) 0.0233(16) 0.0272(17) -0.0010(14) 0.0004(14) 0.0006(13)
C3 0.0277(17) 0.0209(16) 0.0262(17) 0.0038(14) -0.0013(14) 0.0026(14)
C4 0.0238(16) 0.0240(16) 0.0261(17) 0.0057(14) -0.0017(14) -0.0016(13)
C5 0.0219(15) 0.0178(13) 0.0219(13) 0.0008(10) 0.0000(15) -0.0014(15)
C6 0.0187(16) 0.0328(19) 0.0343(19) 0.0136(16) 0.0033(14) -0.0005(14)
C7 0.062(2) 0.0398(17) 0.063(2) 0.0254(17) -0.0223(19) -0.0235(16)
C8 0.062(2) 0.0398(17) 0.063(2) 0.0254(17) -0.0223(19) -0.0235(16)
C9 0.031(2) 0.031(2) 0.043(2) 0.0023(17) -0.0144(17) -0.0076(16)
C10 0.0294(19) 0.0289(19) 0.0328(19) -0.0026(16) -0.0131(15) -0.0029(15)
C11 0.0300(19) 0.0274(17) 0.0208(16) -0.0013(14) -0.0071(14) 0.0003(15)
C12 0.0198(16) 0.0208(17) 0.0256(18) -0.0011(15) -0.0016(13) 0.0019(14)
C13 0.0210(16) 0.0297(19) 0.0247(17) 0.0044(15) 0.0062(13) 0.0033(14)
C14 0.0229(17) 0.0306(18) 0.0308(18) -0.0021(15) 0.0064(14) 0.0049(14)
C15 0.033(2) 0.034(2) 0.0261(18) -0.0034(15) 0.0103(15) 0.0033(16)
C16 0.037(2) 0.045(2) 0.0191(16) 0.0030(16) 0.0046(14) 0.0043(17)
C17 0.040(2) 0.035(2) 0.0195(16) 0.0036(14) 0.0027(14) 0.0051(17)
C18 0.0294(18) 0.0287(16) 0.0172(14) 0.0011(12) -0.0012(13) 0.0015(14)
C19 0.0250(17) 0.0182(16) 0.0207(16) 0.0013(13) 0.0018(13) -0.0019(13)
C20 0.0236(16) 0.0185(16) 0.0207(16) -0.0007(14) -0.0008(13) 0.0006(13)
C21 0.0231(17) 0.0295(18) 0.0243(17) -0.0001(14) 0.0026(13) -0.0006(14)
C22 0.0260(17) 0.0329(18) 0.0199(16) 0.0021(15) 0.0042(13) -0.0002(15)
C23 0.0228(16) 0.0327(18) 0.0184(15) -0.0004(13) -0.0018(12) 0.0016(14)
C24 0.0231(17) 0.0183(13) 0.0177(13) -0.0016(11) 0.0000(12) -0.0027(12)
C25 0.0218(15) 0.0349(19) 0.0178(15) 0.0017(14) -0.0030(12) 0.0038(14)
C26 0.0283(18) 0.041(2) 0.0210(17) -0.0030(16) -0.0052(14) 0.0012(15)
C27 0.0273(18) 0.034(2) 0.0291(18) -0.0081(15) -0.0079(14) -0.0035(15)
C28 0.0265(18) 0.0318(19) 0.037(2) 0.0029(16) -0.0047(16) -0.0104(15)
C29 0.0218(17) 0.0302(19) 0.036(2) 0.0040(16) 0.0039(15) -0.0053(14)
C30 0.0213(16) 0.0248(17) 0.0259(17) 0.0033(15) 0.0007(14) -0.0053(13)
C31 0.0177(15) 0.0194(16) 0.0223(16) -0.0056(14) -0.0012(13) 0.0026(13)
C32 0.0185(16) 0.0289(18) 0.0225(16) 0.0002(14) -0.0022(13) 0.0010(14)
C33 0.0237(17) 0.0303(18) 0.0292(18) 0.0011(15) 0.0002(14) 0.0030(14)
C34 0.0296(18) 0.0226(16) 0.0325(18) 0.0000(15) -0.0006(15) 0.0079(14)
C35 0.0328(19) 0.034(2) 0.0318(19) 0.0138(16) 0.0016(16) 0.0054(16)
C36 0.0287(19) 0.042(2) 0.0249(17) 0.0152(16) 0.0052(15) 0.0040(16)
C37 0.0214(17) 0.0257(15) 0.0235(14) 0.0087(12) 0.0040(13) 0.0010(13)
C38 0.0211(16) 0.0202(15) 0.0180(15) -0.0012(12) -0.0015(12) 0.0005(12)
C39 0.079(3) 0.0589(19) 0.076(2) -0.0261(17) -0.0019(18) -0.0076(17)
C40 0.079(3) 0.0589(19) 0.076(2) -0.0261(17) -0.0019(18) -0.0076(17)
C41 0.079(3) 0.0589(19) 0.076(2) -0.0261(17) -0.0019(18) -0.0076(17)

loop_
_atom_type_symbol
_atom_type_description
_atom_type_scat_dispersion_real
_atom_type_scat_dispersion_imag
_atom_type_scat_source
C C 0.0181 0.0091 'International Tables Vol C Tables 4.2.6.8 and 6.1.1.4'
H H 0.0000 0.0000 'International Tables Vol C Tables 4.2.6.8 and 6.1.1.4'
N N 0.0311 0.0180 'International Tables Vol C Tables 4.2.6.8 and 6.1.1.4'
O O 0.0492 0.0322 'International Tables Vol C Tables 4.2.6.8 and 6.1.1.4'
F F 0.0727 0.0534 'International Tables Vol C Tables 4.2.6.8 and 6.1.1.4'
P P 0.2955 0.4335 'International Tables Vol C Tables 4.2.6.8 and 6.1.1.4'
Ru Ru 0.0552 3.2960 'International Tables Vol C Tables 4.2.6.8 and 6.1.1.4'

loop_
_geom_angle_atom_site_label_1
_geom_angle_atom_site_label_2
_geom_angle_atom_site_label_3
_geom_angle
N4 Ru1 N8 177.74(10)
N4 Ru1 N1 83.47(10)
N8 Ru1 N1 97.51(10)
N4 Ru1 N7 92.17(10)
N8 Ru1 N7 89.95(10)
N1 Ru1 N7 84.34(10)
N4 Ru1 N14 96.48(10)
N8 Ru1 N14 82.60(10)
N1 Ru1 N14 178.14(10)
N7 Ru1 N14 93.81(10)
N4 Ru1 N11 93.95(10)
N8 Ru1 N11 84.03(10)
N1 Ru1 N11 89.86(10)
N7 Ru1 N11 171.04(10)
N14 Ru1 N11 92.00(11)
F1 P1 F3 92.1(4)
F1 P1 F2 88.9(3)
F3 P1 F2 90.6(4)
F1 P1 F5 90.4(3)
F3 P1 F5 93.2(3)
F2 P1 F5 176.2(3)
F1 P1 F6 93.1(4)
F3 P1 F6 174.5(3)
F2 P1 F6 87.8(3)
F5 P1 F6 88.5(3)
F1 P1 F4 178.6(4)
F3 P1 F4 89.3(3)
F2 P1 F4 90.6(4)
F5 P1 F4 90.0(3)
F6 P1 F4 85.5(3)
F9B P2 F7B 94.9(4)
F9B P2 F11 99.7(12)
F7B P2 F11 69.8(6)
F9B P2 F8 76.7(12)
F7B P2 F8 109.9(5)
F11 P2 F8 176.3(4)
F9B P2 F12B 150.1(13)
F7B P2 F12B 77.7(4)
F11 P2 F12B 104.6(4)
F8 P2 F12B 78.8(4)
F9B P2 F10 96.6(4)
F7B P2 F10 163.8(5)
F11 P2 F10 97.0(3)
F8 P2 F10 83.9(2)
F12B P2 F10 97.4(3)
F7B P2 F9A 99.6(5)
F11 P2 F9A 79.0(5)
F8 P2 F9A 97.6(5)
F12B P2 F9A 174.3(6)
F10 P2 F9A 86.5(4)
F9B P2 F7A 73.6(6)
F11 P2 F7A 93.0(3)
F8 P2 F7A 85.6(2)
F12B P2 F7A 87.9(4)
F10 P2 F7A 167.0(3)
F9A P2 F7A 87.4(5)
F9B P2 F12A 163.9(12)
F7B P2 F12A 91.3(4)
F11 P2 F12A 68.6(4)
F8 P2 F12A 115.0(4)
F12B P2 F12A 45.9(3)
F10 P2 F12A 74.7(3)
F9A P2 F12A 139.7(6)
F7A P2 F12A 116.8(3)
F14 P3 F15 91.47(14)
F14 P3 F16 91.82(16)
F15 P3 F16 90.53(14)
F14 P3 F18 90.10(14)
F15 P3 F18 178.35(15)
F16 P3 F18 89.95(13)
F14 P3 F13 90.27(15)
F15 P3 F13 89.99(14)
F16 P3 F13 177.84(15)
F18 P3 F13 89.48(13)
F14 P3 F17 179.01(13)
F15 P3 F17 89.33(13)
F16 P3 F17 88.75(14)
F18 P3 F17 89.10(12)
F13 P3 F17 89.15(14)
F7B F7A P2 64.5(6)
F7A F7B P2 86.4(7)
F7A F7B F11 127.2(9)
P2 F7B F11 55.7(4)
P2 F11 F7B 54.5(3)
C5 N1 C1 118.9(3)
C5 N1 Ru1 118.8(2)
C1 N1 Ru1 121.3(2)
C19 N2 C1 121.5(3)
C19 N2 C13 114.2(3)
C1 N2 C13 118.0(3)
C19 N3 C15 125.4(3)
C19 N3 C16 122.6(3)
C15 N3 C16 111.7(3)
C19 N4 C18 115.1(3)
C19 N4 Ru1 122.7(2)
C18 N4 Ru1 122.1(2)
C5 N5 C12 120.3(3)
C5 N5 C6 119.6(3)
C12 N5 C6 114.4(3)
C12 N6 C8 124.8(3)
C12 N6 C9 121.3(3)
C8 N6 C9 113.6(3)
C12 N7 C11 116.1(3)
C12 N7 Ru1 119.2(2)
C11 N7 Ru1 124.6(2)
C24 N8 C20 118.7(3)
C24 N8 Ru1 119.1(2)
C20 N8 Ru1 120.9(2)
C24 N9 C31 121.0(3)
C24 N9 C25 117.6(2)
C31 N9 C25 114.5(3)
C31 N10 C28 121.2(3)
C31 N10 C27 126.4(3)
C28 N10 C27 112.3(3)
C31 N11 C30 116.2(3)
C31 N11 Ru1 119.5(2)
C30 N11 Ru1 124.3(2)
C20 N12 C38 122.0(3)
C20 N12 C32 118.5(3)
C38 N12 C32 113.4(3)
C38 N13 C35 122.3(3)
C38 N13 C34 125.5(3)
C35 N13 C34 111.9(3)
C38 N14 C37 114.8(3)
C38 N14 Ru1 122.5(2)
C37 N14 Ru1 122.7(2)
N1 C1 C2 120.9(3)
N1 C1 N2 117.8(3)
C2 C1 N2 121.3(3)
C3 C2 C1 118.7(3)
C3 C2 H2 120.6
C1 C2 H2 120.6
C4 C3 C2 120.4(3)
C4 C3 H3 119.8
C2 C3 H3 119.8
C3 C4 C5 117.9(3)
C3 C4 H4 121.0
C5 C4 H4 121.0
N1 C5 C4 122.0(3)
N1 C5 N5 116.5(3)
C4 C5 N5 121.4(3)
N5 C6 C7 109.8(3)
N5 C6 H6A 109.7
C7 C6 H6A 109.7
N5 C6 H6B 109.7
C7 C6 H6B 109.7
H6A C6 H6B 108.2
C8 C7 C6 109.4(3)
C8 C7 H7A 109.8
C6 C7 H7A 109.8
C8 C7 H7B 109.8
C6 C7 H7B 109.8
H7A C7 H7B 108.2
N6 C8 C7 117.0(4)
N6 C8 H8A 108.0
C7 C8 H8A 108.0
N6 C8 H8B 108.0
C7 C8 H8B 108.0
H8A C8 H8B 107.3
N6 C9 C10 109.3(3)
N6 C9 H9A 109.8
C10 C9 H9A 109.8
N6 C9 H9B 109.8
C10 C9 H9B 109.8
H9A C9 H9B 108.3
C9 C10 C11 107.8(3)
C9 C10 H10A 110.1
C11 C10 H10A 110.1
C9 C10 H10B 110.1
C11 C10 H10B 110.1
H10A C10 H10B 108.5
N7 C11 C10 111.5(3)
N7 C11 H11A 109.3
C10 C11 H11A 109.3
N7 C11 H11B 109.3
C10 C11 H11B 109.3
H11A C11 H11B 108.0
N7 C12 N6 125.6(3)
N7 C12 N5 119.6(3)
N6 C12 N5 114.7(3)
N2 C13 C14 107.7(3)
N2 C13 H13A 110.2
C14 C13 H13A 110.2
N2 C13 H13B 110.2
C14 C13 H13B 110.2
H13A C13 H13B 108.5
C13 C14 C15 105.5(3)
C13 C14 H14A 110.6
C15 C14 H14A 110.6
C13 C14 H14B 110.6
C15 C14 H14B 110.6
H14A C14 H14B 108.8
N3 C15 C14 112.7(3)
N3 C15 H15A 109.0
C14 C15 H15A 109.0
N3 C15 H15B 109.0
C14 C15 H15B 109.0
H15A C15 H15B 107.8
N3 C16 C17 110.4(3)
N3 C16 H16A 109.6
C17 C16 H16A 109.6
N3 C16 H16B 109.6
C17 C16 H16B 109.6
H16A C16 H16B 108.1
C16 C17 C18 108.0(3)
C16 C17 H17A 110.1
C18 C17 H17A 110.1
C16 C17 H17B 110.1
C18 C17 H17B 110.1
H17A C17 H17B 108.4
N4 C18 C17 109.8(3)
N4 C18 H18A 109.7
C17 C18 H18A 109.7
N4 C18 H18B 109.7
C17 C18 H18B 109.7
H18A C18 H18B 108.2
N4 C19 N3 123.9(3)
N4 C19 N2 120.1(3)
N3 C19 N2 115.9(3)
N8 C20 C21 120.9(3)
N8 C20 N12 117.4(3)
C21 C20 N12 121.7(3)
C22 C21 C20 119.0(3)
C22 C21 H21 120.5
C20 C21 H21 120.5
C21 C22 C23 120.7(3)
C21 C22 H22 119.7
C23 C22 H22 119.7
C22 C23 C24 117.7(3)
C22 C23 H23 121.1
C24 C23 H23 121.1
N8 C24 C23 122.1(3)
N8 C24 N9 116.4(3)
C23 C24 N9 121.5(3)
N9 C25 C26 108.4(3)
N9 C25 H25A 110.0
C26 C25 H25A 110.0
N9 C25 H25B 110.0
C26 C25 H25B 110.0
H25A C25 H25B 108.4
C25 C26 C27 106.9(3)
C25 C26 H26A 110.3
C27 C26 H26A 110.3
C25 C26 H26B 110.3
C27 C26 H26B 110.3
H26A C26 H26B 108.6
N10 C27 C26 113.6(3)
N10 C27 H27A 108.8
C26 C27 H27A 108.8
N10 C27 H27B 108.8
C26 C27 H27B 108.8
H27A C27 H27B 107.7
N10 C28 C29 110.3(3)
N10 C28 H28A 109.6
C29 C28 H28A 109.6
N10 C28 H28B 109.6
C29 C28 H28B 109.6
H28A C28 H28B 108.1
C28 C29 C30 108.4(3)
C28 C29 H29A 110.0
C30 C29 H29A 110.0
C28 C29 H29B 110.0
C30 C29 H29B 110.0
H29A C29 H29B 108.4
N11 C30 C29 111.7(3)
N11 C30 H30A 109.3
C29 C30 H30A 109.3
N11 C30 H30B 109.3
C29 C30 H30B 109.3
H30A C30 H30B 107.9
N11 C31 N10 125.6(3)
N11 C31 N9 118.9(3)
N10 C31 N9 115.5(3)
N12 C32 C33 108.1(3)
N12 C32 H32A 110.1
C33 C32 H32A 110.1
N12 C32 H32B 110.1
C33 C32 H32B 110.1
H32A C32 H32B 108.4
C32 C33 C34 106.3(3)
C32 C33 H33A 110.5
C34 C33 H33A 110.5
C32 C33 H33B 110.5
C34 C33 H33B 110.5
H33A C33 H33B 108.7
N13 C34 C33 112.4(3)
N13 C34 H34A 109.1
C33 C34 H34A 109.1
N13 C34 H34B 109.1
C33 C34 H34B 109.1
H34A C34 H34B 107.9
N13 C35 C36 111.0(3)
N13 C35 H35A 109.4
C36 C35 H35A 109.4
N13 C35 H35B 109.4
C36 C35 H35B 109.4
H35A C35 H35B 108.0
C35 C36 C37 108.4(3)
C35 C36 H36A 110.0
C37 C36 H36A 110.0
C35 C36 H36B 110.0
C37 C36 H36B 110.0
H36A C36 H36B 108.4
N14 C37 C36 110.2(3)
N14 C37 H37A 109.6
C36 C37 H37A 109.6
N14 C37 H37B 109.6
C36 C37 H37B 109.6
H37A C37 H37B 108.1
N14 C38 N13 124.6(3)
N14 C38 N12 119.1(3)
N13 C38 N12 116.2(3)
C40 C39 H39A 109.5
C40 C39 H39B 109.5
H39A C39 H39B 109.5
C40 C39 H39C 109.5
H39A C39 H39C 109.5
H39B C39 H39C 109.5
O1 C40 C39 122.7(6)
O1 C40 C41 120.2(6)
C40 C41 H41A 109.5
C40 C41 H41B 109.5
H41A C41 H41B 109.5
C40 C41 H41C 109.5
H41A C41 H41C 109.5
H41B C41 H41C 109.5

loop_
_geom_bond_atom_site_label_1
_geom_bond_atom_site_label_2
_geom_bond_distance
Ru1 N4 2.053(3)
Ru1 N8 2.062(2)
Ru1 N1 2.066(2)
Ru1 N7 2.067(3)
Ru1 N14 2.071(3)
Ru1 N11 2.074(3)
P1 F1 1.527(5)
P1 F2 1.562(5)
P1 F3 1.562(5)
P1 F5 1.568(4)
P1 F6 1.578(4)
P1 F4 1.587(5)
P2 F9B 1.482(11)
P2 F7B 1.512(7)
P2 F11 1.532(4)
P2 F8 1.548(5)
P2 F12B 1.557(4)
P2 F10 1.569(3)
P2 F9A 1.621(8)
P2 F7A 1.667(5)
P2 F12A 1.705(6)
P3 F14 1.580(3)
P3 F15 1.599(2)
P3 F16 1.601(3)
P3 F18 1.606(2)
P3 F13 1.607(3)
P3 F17 1.621(2)
F7A F7B 0.817(10)
F7B F11 1.735(14)
O1 C40 1.216(8)
N1 C5 1.352(4)
N1 C1 1.356(4)
N2 C19 1.399(4)
N2 C1 1.404(5)
N2 C13 1.473(4)
N3 C19 1.341(4)
N3 C15 1.466(5)
N3 C16 1.474(5)
N4 C19 1.320(5)
N4 C18 1.468(4)
N5 C5 1.397(5)
N5 C12 1.408(5)
N5 C6 1.472(4)
N6 C12 1.341(5)
N6 C8 1.460(5)
N6 C9 1.465(5)
N7 C12 1.318(5)
N7 C11 1.468(4)
N8 C24 1.351(4)
N8 C20 1.361(4)
N9 C24 1.403(4)
N9 C31 1.408(5)
N9 C25 1.481(4)
N10 C31 1.339(5)
N10 C28 1.472(5)
N10 C27 1.474(5)
N11 C31 1.320(4)
N11 C30 1.477(4)
N12 C20 1.396(4)
N12 C38 1.398(4)
N12 C32 1.481(4)
N13 C38 1.342(4)
N13 C35 1.460(5)
N13 C34 1.484(4)
N14 C38 1.321(4)
N14 C37 1.472(4)
C1 C2 1.393(5)
C2 C3 1.384(5)
C2 H2 0.9500
C3 C4 1.381(5)
C3 H3 0.9500
C4 C5 1.386(5)
C4 H4 0.9500
C6 C7 1.522(6)
C6 H6A 0.9900
C6 H6B 0.9900
C7 C8 1.457(7)
C7 H7A 0.9900
C7 H7B 0.9900
C8 H8A 0.9900
C8 H8B 0.9900
C9 C10 1.516(5)
C9 H9A 0.9900
C9 H9B 0.9900
C10 C11 1.520(5)
C10 H10A 0.9900
C10 H10B 0.9900
C11 H11A 0.9900
C11 H11B 0.9900
C13 C14 1.521(5)
C13 H13A 0.9900
C13 H13B 0.9900
C14 C15 1.523(5)
C14 H14A 0.9900
C14 H14B 0.9900
C15 H15A 0.9900
C15 H15B 0.9900
C16 C17 1.499(5)
C16 H16A 0.9900
C16 H16B 0.9900
C17 C18 1.525(5)
C17 H17A 0.9900
C17 H17B 0.9900
C18 H18A 0.9900
C18 H18B 0.9900
C20 C21 1.383(5)
C21 C22 1.372(5)
C21 H21 0.9500
C22 C23 1.382(5)
C22 H22 0.9500
C23 C24 1.389(4)
C23 H23 0.9500
C25 C26 1.515(5)
C25 H25A 0.9900
C25 H25B 0.9900
C26 C27 1.528(6)
C26 H26A 0.9900
C26 H26B 0.9900
C27 H27A 0.9900
C27 H27B 0.9900
C28 C29 1.499(6)
C28 H28A 0.9900
C28 H28B 0.9900
C29 C30 1.526(5)
C29 H29A 0.9900
C29 H29B 0.9900
C30 H30A 0.9900
C30 H30B 0.9900
C32 C33 1.515(5)
C32 H32A 0.9900
C32 H32B 0.9900
C33 C34 1.517(5)
C33 H33A 0.9900
C33 H33B 0.9900
C34 H34A 0.9900
C34 H34B 0.9900
C35 C36 1.509(5)
C35 H35A 0.9900
C35 H35B 0.9900
C36 C37 1.514(5)
C36 H36A 0.9900
C36 H36B 0.9900
C37 H37A 0.9900
C37 H37B 0.9900
C39 C40 1.462(9)
C39 H39A 0.9800
C39 H39B 0.9800
C39 H39C 0.9800
C40 C41 1.466(9)
C41 H41A 0.9800
C41 H41B 0.9800
C41 H41C 0.9800

loop_
_geom_torsion_atom_site_label_1
_geom_torsion_atom_site_label_2
_geom_torsion_atom_site_label_3
_geom_torsion_atom_site_label_4
_geom_torsion
F9B P2 F7A F7B 134.6(16)
F11 P2 F7A F7B 35.3(10)
F8 P2 F7A F7B -148.0(10)
F12B P2 F7A F7B -69.0(10)
F10 P2 F7A F7B 176.7(10)
F9A P2 F7A F7B 114.2(10)
F12A P2 F7A F7B -32.1(11)
P2 F7A F7B F11 -40.1(8)
F9B P2 F7B F7A -43.2(16)
F11 P2 F7B F7A -141.9(10)
F8 P2 F7B F7A 34.3(10)
F12B P2 F7B F7A 107.5(11)
F10 P2 F7B F7A -177.3(7)
F9A P2 F7B F7A -67.4(11)
F12A P2 F7B F7A 151.7(10)
F9B P2 F7B F11 98.7(13)
F8 P2 F7B F11 176.2(4)
F12B P2 F7B F11 -110.5(5)
F10 P2 F7B F11 -35.4(14)
F9A P2 F7B F11 74.5(6)
F7A P2 F7B F11 141.9(10)
F12A P2 F7B F11 -66.4(5)
F9B P2 F11 F7B -91.3(6)
F12B P2 F11 F7B 71.1(4)
F10 P2 F11 F7B 170.5(3)
F9A P2 F11 F7B -104.4(6)
F7A P2 F11 F7B -17.6(4)
F12A P2 F11 F7B 99.9(5)
F7A F7B F11 P2 50.9(12)
N4 Ru1 N1 C5 -144.4(2)
N8 Ru1 N1 C5 37.7(2)
N7 Ru1 N1 C5 -51.5(2)
N11 Ru1 N1 C5 121.6(2)
N4 Ru1 N1 C1 47.2(3)
N8 Ru1 N1 C1 -130.7(3)
N7 Ru1 N1 C1 140.1(3)
N11 Ru1 N1 C1 -46.8(3)
N1 Ru1 N4 C19 -37.0(3)
N7 Ru1 N4 C19 -121.1(3)
N14 Ru1 N4 C19 144.8(3)
N11 Ru1 N4 C19 52.4(3)
N1 Ru1 N4 C18 140.3(3)
N7 Ru1 N4 C18 56.3(3)
N14 Ru1 N4 C18 -37.9(3)
N11 Ru1 N4 C18 -130.3(3)
N4 Ru1 N7 C12 120.8(3)
N8 Ru1 N7 C12 -59.9(3)
N1 Ru1 N7 C12 37.6(3)
N14 Ru1 N7 C12 -142.5(3)
N4 Ru1 N7 C11 -56.8(3)
N8 Ru1 N7 C11 122.5(3)
N1 Ru1 N7 C11 -139.9(3)
N14 Ru1 N7 C11 39.9(3)
N1 Ru1 N8 C24 37.7(2)
N7 Ru1 N8 C24 122.0(2)
N14 Ru1 N8 C24 -144.1(2)
N11 Ru1 N8 C24 -51.4(2)
N1 Ru1 N8 C20 -129.2(3)
N7 Ru1 N8 C20 -44.9(3)
N14 Ru1 N8 C20 49.0(3)
N11 Ru1 N8 C20 141.7(3)
N4 Ru1 N11 C31 -141.0(3)
N8 Ru1 N11 C31 40.0(3)
N1 Ru1 N11 C31 -57.6(3)
N14 Ru1 N11 C31 122.4(3)
N4 Ru1 N11 C30 37.7(3)
N8 Ru1 N11 C30 -141.3(3)
N1 Ru1 N11 C30 121.1(3)
N14 Ru1 N11 C30 -58.9(3)
N4 Ru1 N14 C38 142.3(3)
N8 Ru1 N14 C38 -39.8(3)
N7 Ru1 N14 C38 49.7(3)
N11 Ru1 N14 C38 -123.4(3)
N4 Ru1 N14 C37 -39.1(3)
N8 Ru1 N14 C37 138.8(3)
N7 Ru1 N14 C37 -131.7(3)
N11 Ru1 N14 C37 55.2(3)
C5 N1 C1 C2 -10.1(5)
Ru1 N1 C1 C2 158.2(3)
C5 N1 C1 N2 170.9(3)
Ru1 N1 C1 N2 -20.7(4)
C19 N2 C1 N1 -36.5(5)
C13 N2 C1 N1 173.0(3)
C19 N2 C1 C2 144.5(3)
C13 N2 C1 C2 -6.0(5)
N1 C1 C2 C3 1.6(5)
N2 C1 C2 C3 -179.5(3)
C1 C2 C3 C4 5.3(5)
C2 C3 C4 C5 -3.5(5)
C1 N1 C5 C4 12.1(5)
Ru1 N1 C5 C4 -156.5(2)
C1 N1 C5 N5 -169.1(3)
Ru1 N1 C5 N5 22.2(4)
C3 C4 C5 N1 -5.3(5)
C3 C4 C5 N5 176.0(3)
C12 N5 C5 N1 40.9(4)
C6 N5 C5 N1 -167.0(3)
C12 N5 C5 C4 -140.4(3)
C6 N5 C5 C4 11.7(5)
C5 N5 C6 C7 -92.5(4)
C12 N5 C6 C7 61.1(4)
N5 C6 C7 C8 -52.0(6)
C6 C7 C8 N6 16.0(8)
C12 N6 C8 C7 17.6(8)
C9 N6 C8 C7 -166.4(5)
C12 N6 C9 C10 -22.2(5)
C8 N6 C9 C10 161.7(4)
N6 C9 C10 C11 51.7(4)
C12 N7 C11 C10 34.2(4)
Ru1 N7 C11 C10 -148.1(3)
C9 C10 C11 N7 -59.3(4)
C11 N7 C12 N6 -1.2(5)
Ru1 N7 C12 N6 -179.0(3)
C11 N7 C12 N5 -178.5(3)
Ru1 N7 C12 N5 3.7(4)
C8 N6 C12 N7 170.7(4)
C9 N6 C12 N7 -5.0(6)
C8 N6 C12 N5 -11.9(6)
C9 N6 C12 N5 172.4(3)
C5 N5 C12 N7 -57.1(5)
C6 N5 C12 N7 149.5(3)
C5 N5 C12 N6 125.3(3)
C6 N5 C12 N6 -28.1(4)
C19 N2 C13 C14 -60.4(4)
C1 N2 C13 C14 92.2(4)
N2 C13 C14 C15 65.7(4)
C19 N3 C15 C14 -12.8(5)
C16 N3 C15 C14 173.6(3)
C13 C14 C15 N3 -31.3(4)
C19 N3 C16 C17 9.9(5)
C15 N3 C16 C17 -176.3(3)
N3 C16 C17 C18 -44.7(4)
C19 N4 C18 C17 -45.1(4)
Ru1 N4 C18 C17 137.3(2)
C16 C17 C18 N4 63.4(4)
C18 N4 C19 N3 8.2(5)
Ru1 N4 C19 N3 -174.3(3)
C18 N4 C19 N2 -176.8(3)
Ru1 N4 C19 N2 0.7(4)
C15 N3 C19 N4 -162.1(3)
C16 N3 C19 N4 10.8(6)
C15 N3 C19 N2 22.7(5)
C16 N3 C19 N2 -164.4(3)
C1 N2 C19 N4 48.6(5)
C13 N2 C19 N4 -159.9(3)
C1 N2 C19 N3 -136.0(3)
C13 N2 C19 N3 15.5(4)
C24 N8 C20 C21 -9.0(5)
Ru1 N8 C20 C21 157.9(3)
C24 N8 C20 N12 171.8(3)
Ru1 N8 C20 N12 -21.3(4)
C38 N12 C20 N8 -38.0(5)
C32 N12 C20 N8 171.5(3)
C38 N12 C20 C21 142.8(4)
C32 N12 C20 C21 -7.7(5)
N8 C20 C21 C22 1.5(6)
N12 C20 C21 C22 -179.3(3)
C20 C21 C22 C23 5.1(6)
C21 C22 C23 C24 -4.1(6)
C20 N8 C24 C23 10.1(5)
Ru1 N8 C24 C23 -157.0(3)
C20 N8 C24 N9 -171.7(3)
Ru1 N8 C24 N9 21.1(4)
C22 C23 C24 N8 -3.7(5)
C22 C23 C24 N9 178.3(3)
C31 N9 C24 N8 42.0(4)
C25 N9 C24 N8 -168.6(3)
C31 N9 C24 C23 -139.8(3)
C25 N9 C24 C23 9.6(5)
C24 N9 C25 C26 -88.8(3)
C31 N9 C25 C26 62.6(4)
N9 C25 C26 C27 -61.7(4)
C31 N10 C27 C26 9.0(5)
C28 N10 C27 C26 -175.4(3)
C25 C26 C27 N10 28.7(4)
C31 N10 C28 C29 -20.7(5)
C27 N10 C28 C29 163.4(3)
N10 C28 C29 C30 50.1(4)
C31 N11 C30 C29 32.7(4)
Ru1 N11 C30 C29 -146.0(3)
C28 C29 C30 N11 -57.4(4)
C30 N11 C31 N10 -0.2(5)
Ru1 N11 C31 N10 178.6(3)
C30 N11 C31 N9 -178.7(3)
Ru1 N11 C31 N9 0.1(4)
C28 N10 C31 N11 -6.3(5)
C27 N10 C31 N11 168.9(3)
C28 N10 C31 N9 172.2(3)
C27 N10 C31 N9 -12.6(5)
C24 N9 C31 N11 -55.0(4)
C25 N9 C31 N11 154.7(3)
C24 N9 C31 N10 126.3(3)
C25 N9 C31 N10 -24.0(4)
C20 N12 C32 C33 91.6(4)
C38 N12 C32 C33 -61.4(4)
N12 C32 C33 C34 65.5(4)
C38 N13 C34 C33 -12.8(5)
C35 N13 C34 C33 173.8(3)
C32 C33 C34 N13 -30.2(4)
C38 N13 C35 C36 9.8(5)
C34 N13 C35 C36 -176.5(3)
N13 C35 C36 C37 -43.6(4)
C38 N14 C37 C36 -44.2(4)
Ru1 N14 C37 C36 137.1(3)
C35 C36 C37 N14 61.7(4)
C37 N14 C38 N13 8.0(5)
Ru1 N14 C38 N13 -173.3(3)
C37 N14 C38 N12 -175.5(3)
Ru1 N14 C38 N12 3.2(4)
C35 N13 C38 N14 10.3(5)
C34 N13 C38 N14 -162.5(3)
C35 N13 C38 N12 -166.4(3)
C34 N13 C38 N12 20.8(5)
C20 N12 C38 N14 48.6(4)
C32 N12 C38 N14 -159.5(3)
C20 N12 C38 N13 -134.5(3)
C32 N12 C38 N13 17.3(4)
